data_1569564
loop_
_publ_author_name
'Sun, Jiyu'
'Decato, Daniel A.'
'Bryantsev, Vyacheslav S.'
'John, Eric A.'
'Berryman, Orion B.'

_publ_section_title
;
 The interplay between hydrogen and halogen bonding: substituent effects
 and their role in the hydrogen bond enhanced halogen bond.
;
_journal_issue 33
_journal_name_full 'Chemical science'
_journal_page_first 8924
_journal_page_last 8935
_journal_paper_doi 10.1039/d3sc02348f
_journal_volume 14
_journal_year 2023
_chemical_formula_moiety 'C25 H13 F6 I2 N'
_chemical_formula_sum 'C25 H13 F6 I2 N'
_chemical_formula_weight 695.16
_space_group_crystal_system monoclinic
_space_group_IT_number 14
_space_group_name_Hall '-P 2yn'
_space_group_name_H-M_alt 'P 1 21/n 1'
_atom_sites_solution_hydrogens mixed
_atom_sites_solution_primary dual
_audit_creation_date 2021-01-21
_audit_creation_method
;
Olex2 1.2
(compiled 2018.05.29 svn.r3508 for OlexSys, GUI svn.r5506)
;
_audit_update_record
;
2023-01-30 deposited with the CCDC.	2023-07-20 downloaded from the CCDC.
;
_cell_angle_alpha 90
_cell_angle_beta 106.945(4)
_cell_angle_gamma 90
_cell_formula_units_Z 4
_cell_length_a 18.182(4)
_cell_length_b 4.5894(10)
_cell_length_c 29.337(6)
_cell_measurement_reflns_used 9068
_cell_measurement_temperature 100
_cell_measurement_theta_max 25.032
_cell_measurement_theta_min 2.757
_cell_volume 2341.7(9)
_computing_cell_refinement 'SAINT V8.38A (BRUKER-AXS, 2016)'
_computing_data_collection 'APEX3 (Bruker-AXS, 2016)'
_computing_data_reduction 'SAINT V8.38A (BRUKER-AXS, 2016)'
_computing_molecular_graphics 'Olex2 (Dolomanov et al., 2009)'
_computing_publication_material 'Olex2 (Dolomanov et al., 2009)'
_computing_structure_refinement 'ShelXL (Sheldrick, 2015)'
_computing_structure_solution 'ShelXT (Sheldrick, 2015)'
_diffrn_ambient_temperature 100
_diffrn_detector 'Bruker Photon-100 area detector'
_diffrn_detector_area_resol_mean 10.5
_diffrn_detector_type 'CMOS area detector'
_diffrn_measured_fraction_theta_full 0.995
_diffrn_measured_fraction_theta_max 0.995
_diffrn_measurement_device 'Fixed Chi Three-Circle Diffractometer'
_diffrn_measurement_device_type 'Bruker D8 VENTURE Duo'
_diffrn_measurement_method '\w and \f scans'
_diffrn_radiation_monochromator 'TRIUMPH graphite'
_diffrn_radiation_probe x-ray
_diffrn_radiation_type MoK\a
_diffrn_radiation_wavelength 0.71073
_diffrn_reflns_av_R_equivalents 0.0532
_diffrn_reflns_av_unetI/netI 0.0463
_diffrn_reflns_Laue_measured_fraction_full 0.995
_diffrn_reflns_Laue_measured_fraction_max 0.995
_diffrn_reflns_limit_h_max 21
_diffrn_reflns_limit_h_min -20
_diffrn_reflns_limit_k_max 5
_diffrn_reflns_limit_k_min -5
_diffrn_reflns_limit_l_max 34
_diffrn_reflns_limit_l_min -34
_diffrn_reflns_number 19640
_diffrn_reflns_point_group_measured_fraction_full 0.995
_diffrn_reflns_point_group_measured_fraction_max 0.995
_diffrn_reflns_theta_full 25.078
_diffrn_reflns_theta_max 25.078
_diffrn_reflns_theta_min 2.757
_diffrn_source 'sealed tube'
_diffrn_source_type fine-focus
_diffrn_standards_number 0
_exptl_absorpt_coefficient_mu 2.747
_exptl_absorpt_correction_T_max 0.7452
_exptl_absorpt_correction_T_min 0.5340
_exptl_absorpt_correction_type multi-scan
_exptl_absorpt_process_details
'SADABS-2016/2 (Bruker,2016/2) was used for absorption correction. wR2(int) was 0.0853 before and 0.0601 after correction. The Ratio of minimum to maximum transmission is 0.7166. The \l/2 correction factor is Not present.'
_exptl_crystal_colour yellow
_exptl_crystal_colour_primary yellow
_exptl_crystal_density_diffrn 1.972
_exptl_crystal_description plank
_exptl_crystal_F_000 1320
_exptl_crystal_size_max 0.41
_exptl_crystal_size_mid 0.12
_exptl_crystal_size_min 0.01
_refine_diff_density_max 1.377
_refine_diff_density_min -0.972
_refine_diff_density_rms 0.131
_refine_ls_extinction_method none
_refine_ls_goodness_of_fit_ref 1.179
_refine_ls_hydrogen_treatment mixed
_refine_ls_matrix_type full
_refine_ls_number_parameters 316
_refine_ls_number_reflns 4155
_refine_ls_number_restraints 2
_refine_ls_restrained_S_all 1.178
_refine_ls_R_factor_all 0.0587
_refine_ls_R_factor_gt 0.0413
_refine_ls_shift/su_max 0.001
_refine_ls_shift/su_mean 0.000
_refine_ls_structure_factor_coef Fsqd
_refine_ls_weighting_details 'w=1/[\s^2^(Fo^2^)+(0.0054P)^2^+13.3860P] where P=(Fo^2^+2Fc^2^)/3'
_refine_ls_weighting_scheme calc
_refine_ls_wR_factor_gt 0.0775
_refine_ls_wR_factor_ref 0.0817
_reflns_Friedel_coverage 0.000
_reflns_number_gt 3377
_reflns_number_total 4155
_reflns_threshold_expression 'I > 2\s(I)'
_cod_data_source_file d3sc02348f2.cif
_cod_data_source_block umt_ob229f
_cod_depositor_comments
;
The following automatic conversions were performed:

data item '_diffrn_radiation_probe' value 'X-ray' was changed to
'x-ray' in accordance with the
/home/data/users/saulius/crontab/automatic-downloads/rss-feeds/RSC/lib/dictionaries/cif_core.dic
dictionary named 'cif_core.dic' version 2.4.2 last updated on
2011-04-26.

Automatic conversion script
Id: cif_fix_values 8170 2020-07-09 18:12:32Z antanas 

 Adding full bibliography for 1569562--1569572.cif.
;
_cod_original_cell_volume 2341.8(9)
_cod_database_code 1569564
_shelx_shelxl_version_number 2018/3
_shelx_space_group_comment
;
The symmetry employed for this shelxl refinement is uniquely defined
by the following loop, which should always be used as a source of
symmetry information in preference to the above space-group names.
They are only intended as comments.
;
_shelx_estimated_absorpt_t_max 0.973
_shelx_estimated_absorpt_t_min 0.399
_olex2_refinement_description
;
1. Fixed Uiso
 At 1.2 times of:
  All C(H) groups
 At 1.5 times of:
  All C(H,H,H) groups
2. Restrained distances
 N1-H1A = N1-H1B
 0.87 with sigma of 0.02
3.a Aromatic/amide H refined with riding coordinates:
 C2(H2), C3(H3), C5(H5), C11(H11), C13(H13), C19(H19), C20(H20), C22(H22)
3.b Idealised Me refined as rotating group:
 C24(H24A,H24B,H24C)
;
_olex2_submission_special_instructions 'No special instructions were received'

loop_
_space_group_symop_operation_xyz
'x, y, z'
'-x+1/2, y+1/2, -z+1/2'
'-x, -y, -z'
'x-1/2, -y-1/2, z-1/2'

loop_
_atom_site_label
_atom_site_type_symbol
_atom_site_fract_x
_atom_site_fract_y
_atom_site_fract_z
_atom_site_U_iso_or_equiv
_atom_site_adp_type
_atom_site_occupancy
_atom_site_site_symmetry_order
_atom_site_calc_flag
_atom_site_refinement_flags_posn
_atom_site_refinement_flags_adp
_atom_site_refinement_flags_occupancy
_atom_site_disorder_assembly
_atom_site_disorder_group
I1 I 0.82942(2) 0.45732(9) 0.29402(2) 0.02518(12) Uani 1 1 d . . . . .
I2 I 0.51525(3) -0.25839(10) 0.27207(2) 0.02606(12) Uani 1 1 d . . . . .
F1 F 1.1256(2) 1.3486(10) 0.42952(14) 0.0444(12) Uani 1 1 d . . . . .
F2 F 1.1238(2) 1.0112(9) 0.47984(14) 0.0428(11) Uani 1 1 d . . . . .
F3 F 1.0490(2) 1.3780(9) 0.47285(14) 0.0386(10) Uani 1 1 d . . . . .
F4 F 0.2264(2) -0.8198(8) 0.35997(16) 0.0437(11) Uani 1 1 d . . . . .
F5 F 0.1711(2) -0.4305(9) 0.32646(13) 0.0379(10) Uani 1 1 d . . . . .
F6 F 0.2445(2) -0.4184(9) 0.39827(13) 0.0359(10) Uani 1 1 d . . . . .
N1 N 0.6584(3) 0.2704(13) 0.36134(18) 0.0230(12) Uani 1 1 d D . . . .
C1 C 0.9117(3) 0.7008(13) 0.3455(2) 0.0203(14) Uani 1 1 d . . . . .
C2 C 0.9802(3) 0.7643(15) 0.3369(2) 0.0245(14) Uani 1 1 d . . . . .
H2 H 0.990525 0.693212 0.308982 0.029 Uiso 1 1 calc R . . . .
C3 C 1.0342(4) 0.9338(15) 0.3694(2) 0.0263(15) Uani 1 1 d . . . . .
H3 H 1.081325 0.984004 0.363471 0.032 Uiso 1 1 calc R . . . .
C4 C 1.0187(3) 1.0286(14) 0.4105(2) 0.0217(14) Uani 1 1 d . . . . .
C5 C 0.9501(3) 0.9634(14) 0.4192(2) 0.0210(14) Uani 1 1 d . . . . .
H5 H 0.940083 1.033847 0.447252 0.025 Uiso 1 1 calc R . . . .
C6 C 0.8947(3) 0.7928(14) 0.3866(2) 0.0217(14) Uani 1 1 d . . . . .
C7 C 0.8250(3) 0.7267(15) 0.3975(2) 0.0227(14) Uani 1 1 d . . . . .
C8 C 0.7699(4) 0.6762(14) 0.4108(2) 0.0238(15) Uani 1 1 d . . . . .
C9 C 0.7035(3) 0.6140(14) 0.4258(2) 0.0210(14) Uani 1 1 d . . . . .
C10 C 0.6486(3) 0.4116(13) 0.4001(2) 0.0195(14) Uani 1 1 d . . . . .
C11 C 0.6929(3) 0.7594(14) 0.4655(2) 0.0219(14) Uani 1 1 d . . . . .
H11 H 0.730701 0.895058 0.482122 0.026 Uiso 1 1 calc R . . . .
C12 C 0.6287(3) 0.7106(14) 0.4811(2) 0.0200(14) Uani 1 1 d . . . . .
C13 C 0.5742(3) 0.5147(13) 0.45539(19) 0.0183(13) Uani 1 1 d . . . . .
H13 H 0.529673 0.480062 0.465250 0.022 Uiso 1 1 calc R . . . .
C14 C 0.5824(3) 0.3648(13) 0.4151(2) 0.0205(14) Uani 1 1 d . . . . .
C15 C 0.5254(3) 0.1638(14) 0.3900(2) 0.0194(14) Uani 1 1 d . . . . .
C16 C 0.4789(3) -0.0082(14) 0.3679(2) 0.0194(14) Uani 1 1 d . . . . .
C17 C 0.4222(3) -0.2111(13) 0.34306(19) 0.0168(13) Uani 1 1 d . . . . .
C18 C 0.4252(3) -0.3488(13) 0.3008(2) 0.0203(14) Uani 1 1 d . . . . .
C19 C 0.3690(3) -0.5468(14) 0.2779(2) 0.0227(14) Uani 1 1 d . . . . .
H19 H 0.371933 -0.638950 0.249484 0.027 Uiso 1 1 calc R . . . .
C20 C 0.3090(4) -0.6109(13) 0.2959(2) 0.0228(15) Uani 1 1 d . . . . .
H20 H 0.270885 -0.747792 0.280151 0.027 Uiso 1 1 calc R . . . .
C21 C 0.3044(3) -0.4748(14) 0.3373(2) 0.0223(14) Uani 1 1 d . . . . .
C22 C 0.3601(3) -0.2800(13) 0.3609(2) 0.0193(13) Uani 1 1 d . . . . .
H22 H 0.356734 -0.190961 0.389417 0.023 Uiso 1 1 calc R . . . .
C23 C 1.0789(4) 1.1960(15) 0.4478(2) 0.0270(16) Uani 1 1 d . . . . .
C24 C 0.6189(4) 0.8648(15) 0.5242(2) 0.0268(16) Uani 1 1 d . . . . .
H24A H 0.572665 0.986864 0.514783 0.040 Uiso 1 1 calc GR . . . .
H24B H 0.663917 0.987363 0.538258 0.040 Uiso 1 1 calc GR . . . .
H24C H 0.613589 0.720597 0.547710 0.040 Uiso 1 1 calc GR . . . .
C25 C 0.2373(4) -0.5373(14) 0.3560(2) 0.0242(14) Uani 1 1 d . . . . .
H1A H 0.7034(18) 0.256(15) 0.358(2) 0.03(2) Uiso 1 1 d D . . . .
H1B H 0.631(4) 0.120(11) 0.351(3) 0.05(3) Uiso 1 1 d D . . . .

loop_
_atom_site_aniso_label
_atom_site_aniso_U_11
_atom_site_aniso_U_22
_atom_site_aniso_U_33
_atom_site_aniso_U_23
_atom_site_aniso_U_13
_atom_site_aniso_U_12
I1 0.0263(2) 0.0270(2) 0.0213(2) -0.00081(18) 0.00539(16) -0.0014(2)
I2 0.0318(2) 0.0284(3) 0.0227(2) 0.00055(18) 0.01523(17) 0.0011(2)
F1 0.041(3) 0.061(3) 0.039(2) -0.008(2) 0.023(2) -0.031(2)
F2 0.032(2) 0.045(3) 0.043(2) 0.001(2) -0.0030(18) -0.001(2)
F3 0.034(2) 0.043(3) 0.043(2) -0.017(2) 0.0171(19) -0.0089(19)
F4 0.039(3) 0.020(2) 0.082(3) 0.005(2) 0.034(2) -0.0050(18)
F5 0.020(2) 0.052(3) 0.039(2) 0.011(2) 0.0063(17) 0.0043(19)
F6 0.034(2) 0.044(3) 0.036(2) -0.0021(19) 0.0207(18) -0.013(2)
N1 0.020(3) 0.025(3) 0.027(3) -0.007(3) 0.011(2) -0.005(3)
C1 0.024(4) 0.018(4) 0.017(3) 0.003(3) 0.003(3) 0.001(3)
C2 0.025(4) 0.025(4) 0.028(3) 0.000(3) 0.015(3) 0.003(3)
C3 0.024(4) 0.032(4) 0.029(4) 0.002(3) 0.016(3) -0.002(3)
C4 0.021(3) 0.027(4) 0.016(3) 0.004(3) 0.005(2) 0.003(3)
C5 0.024(4) 0.025(4) 0.017(3) 0.000(3) 0.010(3) 0.001(3)
C6 0.020(3) 0.025(4) 0.022(3) 0.007(3) 0.009(3) -0.001(3)
C7 0.021(4) 0.030(4) 0.018(3) 0.000(3) 0.007(3) -0.003(3)
C8 0.025(4) 0.027(4) 0.019(3) 0.001(3) 0.006(3) 0.000(3)
C9 0.017(3) 0.027(4) 0.021(3) 0.003(3) 0.008(3) -0.003(3)
C10 0.018(3) 0.021(4) 0.021(3) 0.005(3) 0.008(3) 0.002(3)
C11 0.017(3) 0.025(4) 0.023(3) 0.004(3) 0.003(2) -0.003(3)
C12 0.021(3) 0.022(4) 0.020(3) 0.004(3) 0.011(3) 0.000(3)
C13 0.015(3) 0.022(4) 0.020(3) 0.003(3) 0.009(2) -0.002(3)
C14 0.020(3) 0.020(4) 0.022(3) 0.003(3) 0.007(3) -0.001(3)
C15 0.021(4) 0.025(4) 0.016(3) 0.004(3) 0.012(3) 0.002(3)
C16 0.020(3) 0.023(4) 0.018(3) 0.002(3) 0.009(3) 0.002(3)
C17 0.015(3) 0.014(3) 0.021(3) 0.004(2) 0.005(2) 0.002(3)
C18 0.022(4) 0.021(4) 0.019(3) 0.005(3) 0.008(3) 0.003(3)
C19 0.029(4) 0.020(4) 0.017(3) -0.002(3) 0.004(3) 0.002(3)
C20 0.025(4) 0.015(4) 0.023(3) 0.000(3) 0.000(3) 0.000(3)
C21 0.018(3) 0.022(4) 0.026(3) 0.004(3) 0.005(3) -0.001(3)
C22 0.021(3) 0.018(3) 0.020(3) 0.004(3) 0.008(3) 0.004(3)
C23 0.024(4) 0.030(4) 0.031(4) 0.000(3) 0.014(3) -0.006(3)
C24 0.023(4) 0.038(4) 0.021(3) -0.003(3) 0.008(3) -0.004(3)
C25 0.020(3) 0.022(4) 0.031(4) 0.003(3) 0.007(3) -0.001(3)

loop_
_atom_type_symbol
_atom_type_description
_atom_type_scat_dispersion_real
_atom_type_scat_dispersion_imag
_atom_type_scat_source
C C 0.0033 0.0016 'International Tables Vol C Tables 4.2.6.8 and 6.1.1.4'
H H 0.0000 0.0000 'International Tables Vol C Tables 4.2.6.8 and 6.1.1.4'
F F 0.0171 0.0103 'International Tables Vol C Tables 4.2.6.8 and 6.1.1.4'
I I -0.4742 1.8119 'International Tables Vol C Tables 4.2.6.8 and 6.1.1.4'
N N 0.0061 0.0033 'International Tables Vol C Tables 4.2.6.8 and 6.1.1.4'

loop_
_geom_angle_atom_site_label_1
_geom_angle_atom_site_label_2
_geom_angle_atom_site_label_3
_geom_angle
_geom_angle_site_symmetry_1
_geom_angle_site_symmetry_3
_geom_angle_publ_flag
C2 C1 I1 118.2(4) . . ?
C2 C1 C6 122.5(6) . . ?
C6 C1 I1 119.3(5) . . ?
C1 C2 C3 119.4(6) . . ?
C4 C3 C2 119.3(6) . . ?
C3 C4 C23 120.1(6) . . ?
C5 C4 C3 121.2(6) . . ?
C5 C4 C23 118.7(5) . . ?
C4 C5 C6 120.2(5) . . ?
C1 C6 C5 117.4(5) . . ?
C1 C6 C7 124.4(6) . . ?
C5 C6 C7 118.2(5) . . ?
C8 C7 C6 174.2(6) . . ?
C7 C8 C9 179.0(7) . . ?
C10 C9 C8 119.7(5) . . ?
C11 C9 C8 119.6(6) . . ?
C11 C9 C10 120.7(5) . . ?
N1 C10 C9 120.9(5) . . ?
N1 C10 C14 121.2(6) . . ?
C9 C10 C14 117.8(5) . . ?
C12 C11 C9 121.9(6) . . ?
C11 C12 C24 121.2(6) . . ?
C13 C12 C11 117.4(5) . . ?
C13 C12 C24 121.4(5) . . ?
C12 C13 C14 122.6(5) . . ?
C10 C14 C15 119.6(5) . . ?
C13 C14 C10 119.6(6) . . ?
C13 C14 C15 120.8(5) . . ?
C16 C15 C14 177.9(6) . . ?
C15 C16 C17 177.8(6) . . ?
C18 C17 C16 122.5(5) . . ?
C18 C17 C22 117.8(5) . . ?
C22 C17 C16 119.7(5) . . ?
C17 C18 I2 120.1(4) . . ?
C19 C18 I2 119.2(4) . . ?
C19 C18 C17 120.7(6) . . ?
C20 C19 C18 120.5(6) . . ?
C19 C20 C21 119.8(6) . . ?
C20 C21 C25 119.7(6) . . ?
C22 C21 C20 120.5(6) . . ?
C22 C21 C25 119.9(6) . . ?
C21 C22 C17 120.7(5) . . ?
F1 C23 F2 106.5(5) . . ?
F1 C23 C4 112.9(5) . . ?
F2 C23 C4 110.3(5) . . ?
F3 C23 F1 107.7(5) . . ?
F3 C23 F2 105.7(5) . . ?
F3 C23 C4 113.2(5) . . ?
F4 C25 F5 106.4(5) . . ?
F4 C25 F6 107.3(5) . . ?
F4 C25 C21 112.2(5) . . ?
F5 C25 C21 111.2(5) . . ?
F6 C25 F5 106.0(5) . . ?
F6 C25 C21 113.2(5) . . ?

loop_
_geom_bond_atom_site_label_1
_geom_bond_atom_site_label_2
_geom_bond_distance
_geom_bond_site_symmetry_2
_geom_bond_publ_flag
I1 C1 2.111(6) . ?
I2 C18 2.091(6) . ?
F1 C23 1.329(7) . ?
F2 C23 1.350(8) . ?
F3 C23 1.329(7) . ?
F4 C25 1.322(8) . ?
F5 C25 1.354(7) . ?
F6 C25 1.326(7) . ?
N1 C10 1.365(8) . ?
C1 C2 1.372(8) . ?
C1 C6 1.393(8) . ?
C2 C3 1.391(9) . ?
C3 C4 1.387(8) . ?
C4 C5 1.378(8) . ?
C4 C23 1.512(9) . ?
C5 C6 1.407(8) . ?
C6 C7 1.426(8) . ?
C7 C8 1.200(8) . ?
C8 C9 1.429(8) . ?
C9 C10 1.411(8) . ?
C9 C11 1.402(8) . ?
C10 C14 1.413(8) . ?
C11 C12 1.392(8) . ?
C12 C13 1.386(8) . ?
C12 C24 1.506(8) . ?
C13 C14 1.411(8) . ?
C14 C15 1.423(9) . ?
C15 C16 1.199(8) . ?
C16 C17 1.422(8) . ?
C17 C18 1.406(8) . ?
C17 C22 1.411(8) . ?
C18 C19 1.386(9) . ?
C19 C20 1.376(9) . ?
C20 C21 1.390(8) . ?
C21 C22 1.376(8) . ?
C21 C25 1.503(8) . ?
